data_1577099
loop_
_publ_author_name
'Passargus, Max'
'Nieuwland, Celine'
'Arrowsmith, Merle'
'Bickelhaupt, F. Matthias'
'Braunschweig, Holger'

_publ_section_title
;
 Cooperative reactivity of halomethanes and -silanes at an A-frame
 complex: transannular addition <i>versus</i> bridging tetrylenes.
;
_journal_issue 21
_journal_name_full 'Chemical science'
_journal_page_first 10547
_journal_page_last 10558
_journal_paper_doi 10.1039/d6sc00337k
_journal_volume 17
_journal_year 2026
_chemical_formula_moiety 'C12 H32 Br4 P4 Pt2'
_chemical_formula_sum 'C12 H32 Br4 P4 Pt2'
_chemical_formula_weight 1010.07
_chemical_properties_physical 'Air-sensitive,Moisture-sensitive,Heat-sensitive,Oxygen-sensitive,decompose in vacuum'
_space_group_crystal_system monoclinic
_space_group_IT_number 15
_space_group_name_Hall '-C 2yc'
_space_group_name_H-M_alt 'C 1 2/c 1'
_atom_sites_solution_hydrogens geom
_atom_sites_solution_primary direct
_atom_sites_solution_secondary difmap
_audit_creation_date 2023-04-24
_audit_creation_method 'CIF-fill 1.4a (K.Radacki, 2005-23)'
_audit_update_record
;
2025-11-26 deposited with the CCDC.	2026-04-06 downloaded from the CCDC.
;
_cell_angle_alpha 90
_cell_angle_beta 117.21(3)
_cell_angle_gamma 90
_cell_formula_units_Z 4
_cell_length_a 18.672(4)
_cell_length_b 10.955(4)
_cell_length_c 13.051(5)
_cell_measurement_reflns_used 4079
_cell_measurement_temperature 100(2)
_cell_measurement_theta_max 36.21
_cell_measurement_theta_min 3.16
_cell_volume 2374.2(15)
_computing_cell_refinement 'Saint+ ver. 8.40B (Bruker AXS)'
_computing_data_collection 'BIS 6.2.14 / APEX4 ver. 2021.10 (Bruker AXS)'
_computing_data_reduction 'Saint+ ver. 8.40B (Bruker AXS)'
_computing_molecular_graphics 'ShelXLe (Huebschle et all, 2011)'
_computing_publication_material 'SHELXL-2018/3 (Sheldrick, 2018)'
_computing_structure_refinement 'SHELXL-2018/3 (Sheldrick, 2018)'
_computing_structure_solution 'SHELXS 2013/1 (Sheldrick, 2008)'
_diffrn_ambient_environment N~2~
_diffrn_ambient_temperature 100(2)
_diffrn_detector CPA
_diffrn_detector_area_resol_mean 7.5
_diffrn_detector_type 'Photon II'
_diffrn_measured_fraction_theta_full 0.995
_diffrn_measured_fraction_theta_max 0.913
_diffrn_measurement_device 'four-circle diffractometer'
_diffrn_measurement_device_type 'Bruker D8-Quest'
_diffrn_measurement_method '\f and \w scans'
_diffrn_orient_matrix_type
;
 Sparks R.A., Computational Crystallography p1-18 (Clarendon Press, 1982)
;
_diffrn_orient_matrix_UB_11 0,0184019
_diffrn_orient_matrix_UB_12 0,0165339
_diffrn_orient_matrix_UB_13 -0,0847494
_diffrn_orient_matrix_UB_21 -0,1076719
_diffrn_orient_matrix_UB_22 0,0419340
_diffrn_orient_matrix_UB_23 0,0081769
_diffrn_orient_matrix_UB_31 -0,0049730
_diffrn_orient_matrix_UB_32 0,0996483
_diffrn_orient_matrix_UB_33 -0,0131624
_diffrn_radiation_monochromator 'multi-layer mirror'
_diffrn_radiation_probe x-ray
_diffrn_radiation_type MoK\a
_diffrn_radiation_wavelength 0.71073
_diffrn_radiation_xray_symbol K-L~2,3~
_diffrn_reflns_av_R_equivalents 0.0620
_diffrn_reflns_av_unetI/netI 0.0769
_diffrn_reflns_Laue_measured_fraction_full 0.995
_diffrn_reflns_Laue_measured_fraction_max 0.913
_diffrn_reflns_limit_h_max 22
_diffrn_reflns_limit_h_min -31
_diffrn_reflns_limit_k_max 18
_diffrn_reflns_limit_k_min -13
_diffrn_reflns_limit_l_max 21
_diffrn_reflns_limit_l_min -20
_diffrn_reflns_number 15430
_diffrn_reflns_point_group_measured_fraction_full 0.995
_diffrn_reflns_point_group_measured_fraction_max 0.913
_diffrn_reflns_theta_full 26.000
_diffrn_reflns_theta_max 36.521
_diffrn_reflns_theta_min 2.227
_diffrn_source 'micro-focus sealed X-ray tube'
_diffrn_source_type 'Incoatec ImS 2.0'
_diffrn_standards_number 0
_exptl_absorpt_coefficient_mu 18.768
_exptl_absorpt_correction_T_max 0.7471
_exptl_absorpt_correction_T_min 0.6162
_exptl_absorpt_correction_type multi-scan
_exptl_absorpt_process_details 'SADABS 2016/2 (Bruker AXS)'
_exptl_crystal_colour yellow
_exptl_crystal_density_diffrn 2.826
_exptl_crystal_description plate
_exptl_crystal_F_000 1840
_exptl_crystal_preparation
;
 Crystals were grown at room temperature \%C from saturated solution in dbm. 
 For data collection the crystal was immersed in a film of perfluoropolyether 
 oil, mounted on a polyimide loop and transferred to stream of cold nitrogen 
 (Oxford Cryostream 800).
;
_exptl_crystal_recrystallization_method 'Re-crystallisation from solvent: benzene'
_exptl_crystal_size_max 0.179
_exptl_crystal_size_mid 0.133
_exptl_crystal_size_min 0.055
_refine_diff_density_max 1.568
_refine_diff_density_min -1.828
_refine_diff_density_rms 0.355
_refine_ls_extinction_method none
_refine_ls_goodness_of_fit_ref 1.014
_refine_ls_hydrogen_treatment constr
_refine_ls_matrix_type full
_refine_ls_number_parameters 104
_refine_ls_number_reflns 5339
_refine_ls_number_restraints 0
_refine_ls_restrained_S_all 1.014
_refine_ls_R_factor_all 0.0710
_refine_ls_R_factor_gt 0.0414
_refine_ls_shift/su_max 0.002
_refine_ls_shift/su_mean 0.000
_refine_ls_structure_factor_coef Fsqd
_refine_ls_weighting_details
;
 w=1/[\s^2^(Fo^2^)+(0.0177P)^2^+13.0199P] where P=(Fo^2^+2Fc^2^)/3
;
_refine_ls_weighting_scheme calc
_refine_ls_wR_factor_gt 0.0706
_refine_ls_wR_factor_ref 0.0801
_reflns_Friedel_coverage 0.000
_reflns_number_gt 3857
_reflns_number_total 5339
_reflns_threshold_expression 'I > 2\s(I)'
_cod_data_source_file d6sc00337k2.cif
_cod_data_source_block final_a
_cod_depositor_comments 'Adding full bibliography for 1577098--1577108.cif.'
_cod_original_cell_volume 2374.2(14)
_cod_original_sg_symbol_H-M 'C 2/c'
_cod_database_code 1577099
_shelx_shelxl_version_number 2018/3
_shelx_space_group_comment
;
 The symmetry employed for this shelxl refinement is uniquely defined by the 
 following loop, which should always be used as a source of symmetry 
 information in preference to the above space-group names. They are only 
 intended as comments.
;
_exptl_absorpt_special_details
;
 Incident beam scaling, empirical absorption correction using spherical 
 harmonics, and outlier rejection was employed as implemented in SADABS. 
 Additional spherical absorption correction with mu*r value set to 0.2 was 
 applied.
;
_shelx_estimated_absorpt_t_min 0.134
_shelx_estimated_absorpt_t_max 0.425

loop_
_space_group_symop_operation_xyz
'x, y, z'
'-x, y, -z+1/2'
'x+1/2, y+1/2, z'
'-x+1/2, y+1/2, -z+1/2'
'-x, -y, -z'
'x, -y, z-1/2'
'-x+1/2, -y+1/2, -z'
'x+1/2, -y+1/2, z-1/2'

loop_
_atom_site_label
_atom_site_type_symbol
_atom_site_fract_x
_atom_site_fract_y
_atom_site_fract_z
_atom_site_U_iso_or_equiv
_atom_site_adp_type
_atom_site_occupancy
_atom_site_site_symmetry_order
_atom_site_calc_flag
_atom_site_refinement_flags_posn
_atom_site_refinement_flags_adp
_atom_site_refinement_flags_occupancy
_atom_site_disorder_assembly
_atom_site_disorder_group
Pt1_1 Pt 0.56156(2) 0.61051(2) 0.55113(2) 0.01179(5) Uani 1 1 d . . . . .
Br1_1 Br 0.63003(3) 0.71527(6) 0.75297(5) 0.01918(12) Uani 1 1 d . . . . .
Br2_1 Br 0.63205(3) 0.75671(6) 0.47071(5) 0.01993(12) Uani 1 1 d . . . . .
P1_1 P 0.45265(9) 0.74632(13) 0.47906(12) 0.0143(3) Uani 1 1 d . . . . .
P2_1 P 0.33164(8) 0.52904(14) 0.38229(12) 0.0147(3) Uani 1 1 d . . . . .
C1_1 C 0.4614(4) 0.8748(5) 0.5706(5) 0.0216(12) Uani 1 1 d . . . . .
H1A_1 H 0.417059 0.931904 0.529068 0.032 Uiso 1 1 calc R U . . .
H1B_1 H 0.512877 0.916307 0.592338 0.032 Uiso 1 1 calc R U . . .
H1C_1 H 0.459126 0.846105 0.640157 0.032 Uiso 1 1 calc R U . . .
C2_1 C 0.4301(4) 0.8174(5) 0.3418(5) 0.0200(11) Uani 1 1 d . . . . .
H2A_1 H 0.383118 0.870843 0.318478 0.030 Uiso 1 1 calc R U . . .
H2B_1 H 0.418423 0.753989 0.283288 0.030 Uiso 1 1 calc R U . . .
H2C_1 H 0.476493 0.865600 0.349553 0.030 Uiso 1 1 calc R U . . .
C3_1 C 0.3583(3) 0.6755(5) 0.4557(5) 0.0168(10) Uani 1 1 d . . . . .
H3A_1 H 0.359548 0.665294 0.531836 0.020 Uiso 1 1 calc R U . . .
H3AB_1 H 0.314368 0.733593 0.411182 0.020 Uiso 1 1 calc R U . . .
C4_1 C 0.2876(3) 0.5663(6) 0.2297(5) 0.0196(11) Uani 1 1 d . . . . .
H4A_1 H 0.257307 0.495833 0.184241 0.029 Uiso 1 1 calc R U . . .
H4B_1 H 0.330464 0.586938 0.209224 0.029 Uiso 1 1 calc R U . . .
H4C_1 H 0.251177 0.636126 0.213515 0.029 Uiso 1 1 calc R U . . .
C5_1 C 0.2466(3) 0.4847(6) 0.4050(5) 0.0221(12) Uani 1 1 d . . . . .
H5A_1 H 0.228384 0.403087 0.372899 0.033 Uiso 1 1 calc R U . . .
H5B_1 H 0.202616 0.543288 0.366625 0.033 Uiso 1 1 calc R U . . .
H5C_1 H 0.262680 0.483777 0.487768 0.033 Uiso 1 1 calc R U . . .
C6_1 C 0.5021(3) 0.5113(5) 0.3995(4) 0.0122(9) Uani 1 1 d . . . . .
H6A_1 H 0.465800 0.563522 0.334534 0.015 Uiso 1 1 calc R U . . .
H6AB_1 H 0.540366 0.468742 0.378467 0.015 Uiso 1 1 calc R U . . .

loop_
_atom_site_aniso_label
_atom_site_aniso_U_11
_atom_site_aniso_U_22
_atom_site_aniso_U_33
_atom_site_aniso_U_23
_atom_site_aniso_U_13
_atom_site_aniso_U_12
Pt1_1 0.01223(9) 0.01364(9) 0.00900(8) -0.00068(7) 0.00442(6) -0.00324(8)
Br1_1 0.0206(3) 0.0224(3) 0.0127(2) -0.0049(2) 0.0060(2) -0.0048(2)
Br2_1 0.0202(3) 0.0228(3) 0.0181(3) 0.0025(2) 0.0099(2) -0.0060(2)
P1_1 0.0165(6) 0.0138(7) 0.0116(6) 0.0003(5) 0.0055(5) -0.0009(5)
P2_1 0.0121(6) 0.0189(7) 0.0113(6) 0.0001(5) 0.0037(5) -0.0020(5)
C1_1 0.027(3) 0.017(3) 0.019(3) -0.007(2) 0.008(2) -0.002(2)
C2_1 0.024(3) 0.015(3) 0.018(3) 0.004(2) 0.008(2) 0.000(2)
C3_1 0.019(3) 0.016(3) 0.016(2) -0.001(2) 0.008(2) 0.001(2)
C4_1 0.016(3) 0.025(3) 0.015(3) -0.001(2) 0.004(2) 0.000(2)
C5_1 0.013(2) 0.029(3) 0.023(3) 0.004(2) 0.007(2) -0.002(2)
C6_1 0.012(2) 0.018(3) 0.007(2) -0.0001(18) 0.0046(17) -0.0011(19)

loop_
_atom_type_symbol
_atom_type_description
_atom_type_scat_dispersion_real
_atom_type_scat_dispersion_imag
_atom_type_scat_source
C C 0.0033 0.0016 'International Tables Vol C Tables 4.2.6.8 and 6.1.1.4'
H H 0.0000 0.0000 'International Tables Vol C Tables 4.2.6.8 and 6.1.1.4'
P P 0.1023 0.0942 'International Tables Vol C Tables 4.2.6.8 and 6.1.1.4'
Br Br -0.2901 2.4595 'International Tables Vol C Tables 4.2.6.8 and 6.1.1.4'
Pt Pt -1.7033 8.3905 'International Tables Vol C Tables 4.2.6.8 and 6.1.1.4'

loop_
_geom_angle_atom_site_label_1
_geom_angle_atom_site_label_2
_geom_angle_atom_site_label_3
_geom_angle
_geom_angle_site_symmetry_1
_geom_angle_site_symmetry_3
_geom_angle_publ_flag
C6_1 Pt1_1 C6_1 80.1(2) 5_666 . ?
C6_1 Pt1_1 P2_1 88.68(16) 5_666 5_666 ?
C6_1 Pt1_1 P2_1 90.29(16) . 5_666 ?
C6_1 Pt1_1 P1_1 90.99(15) 5_666 . ?
C6_1 Pt1_1 P1_1 87.85(16) . . ?
P2_1 Pt1_1 P1_1 178.14(5) 5_666 . ?
C6_1 Pt1_1 Br2_1 174.83(13) 5_666 . ?
C6_1 Pt1_1 Br2_1 94.96(14) . . ?
P2_1 Pt1_1 Br2_1 92.86(4) 5_666 . ?
P1_1 Pt1_1 Br2_1 87.31(4) . . ?
C6_1 Pt1_1 Br1_1 93.14(14) 5_666 . ?
C6_1 Pt1_1 Br1_1 173.13(14) . . ?
P2_1 Pt1_1 Br1_1 88.37(5) 5_666 . ?
P1_1 Pt1_1 Br1_1 93.48(5) . . ?
Br2_1 Pt1_1 Br1_1 91.84(3) . . ?
C6_1 Pt1_1 Pt1_1 40.07(13) 5_666 5_666 ?
C6_1 Pt1_1 Pt1_1 40.01(14) . 5_666 ?
P2_1 Pt1_1 Pt1_1 89.33(5) 5_666 5_666 ?
P1_1 Pt1_1 Pt1_1 89.24(5) . 5_666 ?
Br2_1 Pt1_1 Pt1_1 134.96(2) . 5_666 ?
Br1_1 Pt1_1 Pt1_1 133.20(2) . 5_666 ?
C1_1 P1_1 C2_1 103.2(3) . . ?
C1_1 P1_1 C3_1 103.4(3) . . ?
C2_1 P1_1 C3_1 104.3(3) . . ?
C1_1 P1_1 Pt1_1 115.5(2) . . ?
C2_1 P1_1 Pt1_1 115.8(2) . . ?
C3_1 P1_1 Pt1_1 113.1(2) . . ?
C5_1 P2_1 C3_1 101.5(3) . . ?
C5_1 P2_1 C4_1 104.3(3) . . ?
C3_1 P2_1 C4_1 104.9(3) . . ?
C5_1 P2_1 Pt1_1 115.2(2) . 5_666 ?
C3_1 P2_1 Pt1_1 113.51(19) . 5_666 ?
C4_1 P2_1 Pt1_1 115.8(2) . 5_666 ?
P1_1 C1_1 H1A_1 109.5 . . ?
P1_1 C1_1 H1B_1 109.5 . . ?
H1A_1 C1_1 H1B_1 109.5 . . ?
P1_1 C1_1 H1C_1 109.5 . . ?
H1A_1 C1_1 H1C_1 109.5 . . ?
H1B_1 C1_1 H1C_1 109.5 . . ?
P1_1 C2_1 H2A_1 109.5 . . ?
P1_1 C2_1 H2B_1 109.5 . . ?
H2A_1 C2_1 H2B_1 109.5 . . ?
P1_1 C2_1 H2C_1 109.5 . . ?
H2A_1 C2_1 H2C_1 109.5 . . ?
H2B_1 C2_1 H2C_1 109.5 . . ?
P2_1 C3_1 P1_1 118.4(3) . . ?
P2_1 C3_1 H3A_1 107.7 . . ?
P1_1 C3_1 H3A_1 107.7 . . ?
P2_1 C3_1 H3AB_1 107.7 . . ?
P1_1 C3_1 H3AB_1 107.7 . . ?
H3A_1 C3_1 H3AB_1 107.1 . . ?
P2_1 C4_1 H4A_1 109.5 . . ?
P2_1 C4_1 H4B_1 109.5 . . ?
H4A_1 C4_1 H4B_1 109.5 . . ?
P2_1 C4_1 H4C_1 109.5 . . ?
H4A_1 C4_1 H4C_1 109.5 . . ?
H4B_1 C4_1 H4C_1 109.5 . . ?
P2_1 C5_1 H5A_1 109.5 . . ?
P2_1 C5_1 H5B_1 109.5 . . ?
H5A_1 C5_1 H5B_1 109.5 . . ?
P2_1 C5_1 H5C_1 109.5 . . ?
H5A_1 C5_1 H5C_1 109.5 . . ?
H5B_1 C5_1 H5C_1 109.5 . . ?
Pt1_1 C6_1 Pt1_1 99.9(2) 5_666 . ?
Pt1_1 C6_1 H6A_1 111.8 5_666 . ?
Pt1_1 C6_1 H6A_1 111.8 . . ?
Pt1_1 C6_1 H6AB_1 111.8 5_666 . ?
Pt1_1 C6_1 H6AB_1 111.8 . . ?
H6A_1 C6_1 H6AB_1 109.5 . . ?

loop_
_geom_bond_atom_site_label_1
_geom_bond_atom_site_label_2
_geom_bond_distance
_geom_bond_site_symmetry_2
_geom_bond_publ_flag
Pt1_1 C6_1 2.077(5) 5_666 ?
Pt1_1 C6_1 2.079(5) . ?
Pt1_1 P2_1 2.3417(16) 5_666 ?
Pt1_1 P1_1 2.3419(16) . ?
Pt1_1 Br2_1 2.5811(8) . ?
Pt1_1 Br1_1 2.6099(12) . ?
Pt1_1 Pt1_1 3.1816(10) 5_666 ?
P1_1 C1_1 1.805(6) . ?
P1_1 C2_1 1.817(6) . ?
P1_1 C3_1 1.818(6) . ?
P2_1 C5_1 1.810(6) . ?
P2_1 C3_1 1.818(6) . ?
P2_1 C4_1 1.819(6) . ?
C1_1 H1A_1 0.9800 . ?
C1_1 H1B_1 0.9800 . ?
C1_1 H1C_1 0.9800 . ?
C2_1 H2A_1 0.9800 . ?
C2_1 H2B_1 0.9800 . ?
C2_1 H2C_1 0.9800 . ?
C3_1 H3A_1 0.9900 . ?
C3_1 H3AB_1 0.9900 . ?
C4_1 H4A_1 0.9800 . ?
C4_1 H4B_1 0.9800 . ?
C4_1 H4C_1 0.9800 . ?
C5_1 H5A_1 0.9800 . ?
C5_1 H5B_1 0.9800 . ?
C5_1 H5C_1 0.9800 . ?
C6_1 H6A_1 0.9900 . ?
C6_1 H6AB_1 0.9900 . ?

loop_
_geom_torsion_atom_site_label_1
_geom_torsion_atom_site_label_2
_geom_torsion_atom_site_label_3
_geom_torsion_atom_site_label_4
_geom_torsion
_geom_torsion_site_symmetry_1
_geom_torsion_site_symmetry_2
_geom_torsion_site_symmetry_3
_geom_torsion_site_symmetry_4
_geom_torsion_publ_flag
C5_1 P2_1 C3_1 P1_1 169.4(3) . . . . ?
C4_1 P2_1 C3_1 P1_1 -82.2(4) . . . . ?
Pt1_1 P2_1 C3_1 P1_1 45.1(4) 5_666 . . . ?
C1_1 P1_1 C3_1 P2_1 -172.0(3) . . . . ?
C2_1 P1_1 C3_1 P2_1 80.3(4) . . . . ?
Pt1_1 P1_1 C3_1 P2_1 -46.4(4) . . . . ?
